data_7115215
loop_
_publ_author_name
'Albert Cotton, F.'
'Daniels, Lee M.'
'Murillo, Carlos A.'
'Wang, Xiaoping'
'Murillo, Carlos A.'

_publ_section_title
;
 Getting the right answer to a key question concerning molecular wires
;
_journal_issue 24
_journal_name_full 'Chemical Communications'
_journal_page_first 2461
_journal_paper_doi 10.1039/a906727b
_journal_year 1999
_chemical_compound_source synthesis
_chemical_formula_structural Cr5(tpda)4Cl2.CH2Cl2
_chemical_formula_sum 'C61 H46 Cl4 Cr5 N20'
_chemical_formula_weight 1460.98
_chemical_name_systematic
; 
 ? 
;
_space_group_IT_number 61
_symmetry_cell_setting orthorhombic
_symmetry_space_group_name_Hall '-P 2ac 2ab'
_symmetry_space_group_name_H-M 'P b c a'
_atom_sites_solution_hydrogens geom
_atom_sites_solution_primary direct
_atom_sites_solution_secondary difmap
_audit_creation_method SHELXL
_cell_angle_alpha 90.00
_cell_angle_beta 90.00
_cell_angle_gamma 90.00
_cell_formula_units_Z 8
_cell_length_a 16.8315(5)
_cell_length_b 18.176(1)
_cell_length_c 39.571(3)
_cell_measurement_reflns_used 250
_cell_measurement_temperature 213(2)
_cell_measurement_theta_max 20.8
_cell_measurement_theta_min 9.05
_cell_volume 12105.9(12)
_computing_cell_refinement MADNES
_computing_data_collection MADNES
_computing_data_reduction PROCOR
_computing_molecular_graphics 'XP (Siemens, 1990)'
_computing_publication_material 'SHELXL-93 (Sheldrick, 1993)'
_computing_structure_refinement 'SHELXL-93 (Sheldrick, 1993)'
_computing_structure_solution 'SHELXS-86 (Sheldrick, 1990)'
_diffrn_ambient_temperature 213(2)
_diffrn_measurement_device 'Nonius FAST area detector'
_diffrn_measurement_method 'Ellipsoid-mask fitting'
_diffrn_radiation_monochromator graphite
_diffrn_radiation_source 'fine-focus sealed tube'
_diffrn_radiation_type MoK\a
_diffrn_radiation_wavelength 0.71073
_diffrn_reflns_av_R_equivalents 0.0715
_diffrn_reflns_av_sigmaI/netI 0.0398
_diffrn_reflns_limit_h_max 18
_diffrn_reflns_limit_h_min -17
_diffrn_reflns_limit_k_max 17
_diffrn_reflns_limit_k_min -17
_diffrn_reflns_limit_l_max 41
_diffrn_reflns_limit_l_min -42
_diffrn_reflns_number 38191
_diffrn_reflns_theta_max 22.51
_diffrn_reflns_theta_min 1.59
_diffrn_standards_decay_% 0
_diffrn_standards_interval_count 0
_diffrn_standards_interval_time 0
_diffrn_standards_number 'None (area detector data)'
_exptl_absorpt_coefficient_mu 1.106
_exptl_absorpt_correction_type none
_exptl_crystal_colour brown
_exptl_crystal_density_diffrn 1.603
_exptl_crystal_density_meas ?
_exptl_crystal_description block
_exptl_crystal_F_000 5920
_exptl_crystal_size_max 0.18
_exptl_crystal_size_mid 0.16
_exptl_crystal_size_min 0.05
_refine_diff_density_max 1.043
_refine_diff_density_min -0.829
_refine_diff_density_rms 0.109
_refine_ls_extinction_method none
_refine_ls_goodness_of_fit_all 1.264
_refine_ls_goodness_of_fit_obs 1.307
_refine_ls_hydrogen_treatment nonref
_refine_ls_matrix_type full
_refine_ls_number_parameters 802
_refine_ls_number_reflns 7155
_refine_ls_number_restraints 7
_refine_ls_restrained_S_all 1.288
_refine_ls_restrained_S_obs 1.307
_refine_ls_R_factor_all 0.1022
_refine_ls_R_factor_obs 0.0831
_refine_ls_shift/esd_max 0.001
_refine_ls_shift/esd_mean 0.000
_refine_ls_structure_factor_coef Fsqd
_refine_ls_weighting_details 'w=1/[\s^2^(Fo^2^)+(0.0584P)^2^+97.7025P] where P=(Fo^2^+2Fc^2^)/3'
_refine_ls_weighting_scheme calc
_refine_ls_wR_factor_all 0.2079
_refine_ls_wR_factor_obs 0.1895
_reflns_number_observed 5915
_reflns_number_total 7177
_reflns_observed_criterion >2sigma(I)
_cod_data_source_file 906727b.txt
_cod_data_source_block MCH2Cl2
_cod_depositor_comments
;
The following automatic conversions were performed:

'_exptl_crystal_density_meas' value 'not measured' was changed to '?'
- the value is perceived as not measured.

Automatic conversion script
Id: cif_fix_values 3008 2015-01-20 13:52:24Z robertas 

The following automatic conversions were performed:

'_refine_ls_weighting_scheme' value 'calc
w=1/[\s^2^(Fo^2^)+(0.0584P)^2^+97.7025P] where P=(Fo^2^+2Fc^2^)/3'
was changed to 'calc'. New tag '_refine_ls_weighting_details' was
created. The value of the new tag was set to
'w=1/[\s^2^(Fo^2^)+(0.0584P)^2^+97.7025P] where P=(Fo^2^+2Fc^2^)/3'.

Automatic conversion script
Id: cif_fix_values 3143 2015-03-26 13:38:13Z robertas 
;
_cod_original_sg_symbol_H-M Pbca
_cod_database_code 7115215

loop_
_symmetry_equiv_pos_as_xyz
'x, y, z'
'-x+1/2, -y, z+1/2'
'-x, y+1/2, -z+1/2'
'x+1/2, -y+1/2, -z'
'-x, -y, -z'
'x-1/2, y, -z-1/2'
'x, -y-1/2, z-1/2'
'-x-1/2, y-1/2, z'

loop_
_atom_site_aniso_label
_atom_site_aniso_U_11
_atom_site_aniso_U_22
_atom_site_aniso_U_33
_atom_site_aniso_U_23
_atom_site_aniso_U_13
_atom_site_aniso_U_12
Cl1 0.0425(13) 0.041(2) 0.0393(13) 0.0127(11) -0.0071(10) -0.0038(11)
Cl2 0.061(2) 0.040(2) 0.0416(14) 0.0127(12) -0.0171(12) 0.0042(13)
N1 0.033(4) 0.037(5) 0.024(4) 0.014(4) -0.001(3) 0.005(4)
N2 0.038(5) 0.050(6) 0.040(5) 0.013(4) -0.005(4) 0.008(4)
N3 0.022(4) 0.022(5) 0.026(4) 0.004(3) 0.001(3) 0.002(3)
N4 0.043(5) 0.042(6) 0.034(4) 0.012(4) 0.001(4) 0.006(4)
N5 0.037(4) 0.025(6) 0.029(4) 0.008(3) -0.001(3) -0.002(3)
N6 0.024(4) 0.040(5) 0.040(4) 0.017(4) 0.001(3) -0.002(3)
N7 0.034(4) 0.044(6) 0.046(5) 0.015(4) -0.007(4) -0.004(4)
N8 0.026(4) 0.021(5) 0.023(4) 0.008(3) -0.001(3) 0.005(3)
N9 0.053(5) 0.035(6) 0.050(5) 0.009(4) -0.017(4) 0.000(4)
N10 0.053(5) 0.026(6) 0.040(5) 0.005(4) -0.015(4) 0.006(4)
N11 0.023(4) 0.024(5) 0.045(4) 0.011(4) -0.006(3) -0.012(3)
N12 0.042(5) 0.033(6) 0.039(4) 0.012(4) -0.010(4) 0.002(4)
N13 0.029(4) 0.019(5) 0.031(4) 0.008(3) -0.008(3) 0.001(3)
N14 0.047(5) 0.040(6) 0.039(5) 0.009(4) -0.007(4) 0.004(4)
N15 0.034(4) 0.025(5) 0.033(4) 0.009(3) -0.006(3) 0.009(4)
N16 0.048(5) 0.036(5) 0.027(4) 0.009(4) -0.001(4) 0.013(4)
N17 0.050(5) 0.043(6) 0.040(5) 0.011(4) 0.008(4) 0.013(4)
N18 0.026(4) 0.033(5) 0.024(4) 0.006(3) 0.001(3) 0.003(3)
N19 0.039(5) 0.044(6) 0.049(5) 0.006(4) -0.004(4) 0.005(4)
N20 0.039(4) 0.038(5) 0.038(4) 0.011(4) -0.017(4) 0.004(4)
C1 0.047(6) 0.030(7) 0.044(6) 0.013(5) -0.015(5) -0.004(5)
C2 0.055(7) 0.038(7) 0.054(6) 0.016(5) -0.013(5) -0.014(5)
C3 0.034(5) 0.045(7) 0.047(6) 0.008(5) 0.002(5) -0.014(5)
C4 0.031(6) 0.069(9) 0.062(7) 0.028(6) -0.009(5) -0.006(5)
C5 0.041(6) 0.048(7) 0.039(5) 0.021(5) 0.001(4) -0.006(5)
C6 0.037(6) 0.062(8) 0.042(6) 0.023(5) 0.009(5) 0.009(5)
C7 0.043(6) 0.075(9) 0.056(7) 0.035(6) 0.028(5) 0.021(6)
C8 0.032(5) 0.075(9) 0.043(6) 0.011(6) 0.016(5) 0.013(6)
C9 0.039(6) 0.041(7) 0.052(6) 0.014(5) 0.020(5) 0.021(5)
C10 0.038(5) 0.043(7) 0.038(5) 0.016(5) 0.004(4) 0.019(5)
C11 0.035(5) 0.024(7) 0.046(6) 0.001(5) 0.000(4) 0.005(4)
C12 0.060(7) 0.049(9) 0.042(6) 0.004(5) 0.001(5) 0.009(6)
C13 0.058(7) 0.034(8) 0.061(8) -0.003(6) 0.018(5) 0.007(5)
C14 0.056(7) 0.047(8) 0.059(7) 0.007(6) -0.012(6) 0.019(6)
C15 0.055(6) 0.035(8) 0.040(6) 0.003(5) -0.003(5) 0.010(5)
C16 0.039(5) 0.022(6) 0.033(5) 0.007(4) 0.001(4) -0.002(4)
C17 0.046(6) 0.040(7) 0.036(5) 0.010(5) 0.015(5) -0.010(5)
C18 0.032(5) 0.052(8) 0.047(6) 0.002(5) 0.015(5) -0.014(5)
C19 0.027(5) 0.057(8) 0.066(7) 0.020(6) -0.016(5) -0.002(5)
C20 0.040(5) 0.029(7) 0.046(6) 0.007(5) 0.004(5) -0.003(4)
C21 0.037(5) 0.041(7) 0.040(6) 0.005(5) -0.006(4) 0.001(5)
C22 0.053(6) 0.031(7) 0.054(7) 0.006(5) -0.007(5) -0.009(5)
C23 0.034(5) 0.034(7) 0.045(6) -0.004(5) -0.011(4) -0.006(4)
C24 0.043(6) 0.038(7) 0.039(5) 0.007(5) -0.017(4) -0.006(5)
C25 0.039(5) 0.025(6) 0.044(6) 0.012(5) -0.009(4) -0.002(4)
C26 0.045(6) 0.061(9) 0.032(6) 0.003(5) -0.006(4) 0.006(5)
C27 0.089(9) 0.048(8) 0.049(7) 0.004(6) 0.003(6) 0.021(7)
C28 0.074(8) 0.039(8) 0.042(6) 0.003(5) 0.003(5) 0.020(6)
C29 0.056(7) 0.060(9) 0.033(6) -0.004(6) 0.007(5) 0.004(6)
C30 0.045(6) 0.053(8) 0.020(5) 0.017(5) -0.003(4) 0.001(5)
C31 0.036(5) 0.031(6) 0.037(5) 0.013(4) -0.014(4) 0.003(4)
C32 0.027(5) 0.029(6) 0.058(6) 0.016(5) -0.015(4) 0.004(4)
C33 0.020(5) 0.066(9) 0.072(7) 0.013(6) -0.017(5) -0.012(5)
C34 0.038(6) 0.060(9) 0.072(7) 0.033(6) -0.014(5) -0.024(5)
C35 0.037(6) 0.050(8) 0.045(6) 0.010(5) -0.009(5) -0.006(5)
C36 0.042(6) 0.030(7) 0.042(6) 0.007(5) -0.011(5) -0.011(4)
C37 0.053(6) 0.023(7) 0.052(6) 0.010(5) -0.029(5) -0.015(5)
C38 0.068(7) 0.029(8) 0.056(7) 0.000(5) -0.030(6) -0.013(5)
C39 0.080(8) 0.022(7) 0.056(6) 0.014(5) -0.027(6) -0.009(5)
C40 0.048(6) 0.035(8) 0.046(6) 0.007(5) -0.016(5) -0.001(5)
C41 0.056(7) 0.035(7) 0.044(6) 0.006(5) 0.002(5) 0.001(5)
C42 0.070(7) 0.052(8) 0.030(5) 0.007(5) -0.004(5) 0.012(6)
C43 0.032(5) 0.051(8) 0.040(6) -0.006(5) -0.002(4) 0.001(5)
C44 0.051(6) 0.041(8) 0.065(8) -0.005(6) -0.006(5) 0.014(5)
C45 0.064(7) 0.039(7) 0.037(6) 0.006(5) -0.014(5) 0.009(6)
C46 0.045(6) 0.044(7) 0.035(5) 0.007(5) -0.009(4) 0.009(5)
C47 0.048(6) 0.058(9) 0.035(6) -0.007(5) -0.008(5) 0.003(5)
C48 0.069(7) 0.035(7) 0.043(6) -0.009(5) 0.006(5) -0.005(6)
C49 0.055(7) 0.044(8) 0.048(6) -0.004(5) 0.002(5) 0.001(5)
C50 0.043(6) 0.040(7) 0.031(5) 0.004(5) 0.001(4) -0.005(5)
C51 0.028(5) 0.032(6) 0.046(6) 0.009(5) 0.007(4) 0.014(4)
C52 0.046(6) 0.042(7) 0.053(6) 0.023(5) 0.015(5) 0.013(5)
C53 0.036(6) 0.045(7) 0.052(6) -0.008(5) 0.015(5) 0.009(5)
C54 0.051(7) 0.059(8) 0.047(6) -0.001(5) -0.002(5) 0.034(6)
C55 0.048(6) 0.054(8) 0.034(6) 0.009(5) 0.001(5) 0.015(5)
C56 0.032(5) 0.042(7) 0.052(6) -0.003(5) -0.010(5) 0.005(5)
C57 0.044(6) 0.054(8) 0.068(7) 0.022(6) -0.012(5) -0.006(5)
C58 0.037(6) 0.059(9) 0.082(9) 0.004(7) -0.026(6) -0.010(5)
C59 0.033(6) 0.065(8) 0.042(6) 0.001(5) -0.014(5) 0.010(5)
C60 0.037(6) 0.044(7) 0.035(5) 0.009(5) -0.007(5) 0.014(5)
Cl1S 0.219(6) 0.072(3) 0.136(4) 0.000(3) 0.059(4) -0.009(3)
Cl2S 0.110(3) 0.121(4) 0.133(4) 0.046(3) -0.026(3) -0.023(3)
C1S 0.117(12) 0.082(12) 0.091(10) 0.015(9) 0.007(9) 0.013(9)

loop_
_atom_site_label
_atom_site_type_symbol
_atom_site_fract_x
_atom_site_fract_y
_atom_site_fract_z
_atom_site_U_iso_or_equiv
_atom_site_thermal_displace_type
_atom_site_occupancy
_atom_site_calc_flag
_atom_site_refinement_flags
_atom_site_disorder_group
Cr1 Cr 0.4330(3) 0.0255(3) 0.28914(14) 0.0288(5) Uiso 0.676(8) d PD 1
Cr2 Cr 0.47410(15) -0.0651(2) 0.33611(8) 0.0243(5) Uiso 0.676(8) d PD 1
Cr3 Cr 0.5052(2) -0.1341(2) 0.36973(9) 0.0247(5) Uiso 0.676(8) d PD 1
Cr4 Cr 0.5460(2) -0.2276(2) 0.41586(8) 0.0291(5) Uiso 0.676(8) d PD 1
Cr5 Cr 0.5812(2) -0.3031(2) 0.45063(10) 0.0303(6) Uiso 0.676(8) d PD 1
Cr1' Cr 0.5716(5) -0.3027(5) 0.4545(2) 0.0303(6) Uiso 0.324(8) d PD 2
Cr2' Cr 0.5435(3) -0.2131(4) 0.4075(2) 0.0291(5) Uiso 0.324(8) d PD 2
Cr3' Cr 0.5100(4) -0.1434(4) 0.3744(2) 0.0247(5) Uiso 0.324(8) d PD 2
Cr4' Cr 0.4671(3) -0.0521(3) 0.3271(2) 0.0243(5) Uiso 0.324(8) d PD 2
Cr5' Cr 0.4360(7) 0.0170(6) 0.2886(3) 0.0288(5) Uiso 0.324(8) d PD 2
Cl1 Cl 0.39646(14) 0.11144(14) 0.24236(6) 0.0410(6) Uani 1 d . .
Cl2 Cl 0.6196(2) -0.39685(15) 0.49765(6) 0.0477(7) Uani 1 d . .
N1 N 0.4567(4) -0.3298(4) 0.4558(2) 0.031(2) Uani 1 d . .
N2 N 0.4331(4) -0.2181(5) 0.4286(2) 0.042(2) Uani 1 d . .
N3 N 0.4095(4) -0.1100(4) 0.3998(2) 0.024(2) Uani 1 d . .
N4 N 0.3988(4) -0.0083(5) 0.3656(2) 0.039(2) Uani 1 d . .
N5 N 0.4002(4) 0.0913(4) 0.3291(2) 0.030(2) Uani 1 d . .
N6 N 0.5514(4) 0.0637(4) 0.2942(2) 0.035(2) Uani 1 d . .
N7 N 0.5611(4) 0.0069(5) 0.3470(2) 0.041(2) Uani 1 d . .
N8 N 0.5715(4) -0.0589(4) 0.3961(2) 0.023(2) Uani 1 d . .
N9 N 0.5762(5) -0.1355(5) 0.4421(2) 0.046(2) Uani 1 d . .
N10 N 0.5603(5) -0.2181(4) 0.4871(2) 0.040(2) Uani 1 d . .
N11 N 0.3205(4) -0.0275(4) 0.2927(2) 0.031(2) Uani 1 d . .
N12 N 0.3820(4) -0.1259(4) 0.3196(2) 0.038(2) Uani 1 d . .
N13 N 0.4429(4) -0.2199(4) 0.3487(2) 0.026(2) Uani 1 d . .
N14 N 0.5173(5) -0.3022(5) 0.3796(2) 0.042(2) Uani 1 d . .
N15 N 0.5948(4) -0.3791(4) 0.4123(2) 0.031(2) Uani 1 d . .
N16 N 0.4679(4) -0.0626(4) 0.2557(2) 0.037(2) Uani 1 d . .
N17 N 0.5449(5) -0.1105(5) 0.2999(2) 0.044(2) Uani 1 d . .
N18 N 0.6066(4) -0.1667(4) 0.3444(2) 0.028(2) Uani 1 d . .
N19 N 0.6566(4) -0.2199(5) 0.3929(2) 0.044(2) Uani 1 d . .
N20 N 0.6959(4) -0.2658(4) 0.4451(2) 0.038(2) Uani 1 d . .
C1 C 0.4300(6) -0.3897(5) 0.4718(2) 0.040(2) Uani 1 d . .
H1A H 0.4678(6) -0.4206(5) 0.4820(2) 0.049 Uiso 1 calc R .
C2 C 0.3522(6) -0.4091(6) 0.4745(3) 0.049(3) Uani 1 d . .
H2A H 0.3369(6) -0.4508(6) 0.4869(3) 0.058 Uiso 1 calc R .
C3 C 0.2969(6) -0.3665(6) 0.4585(2) 0.042(3) Uani 1 d . .
H3A H 0.2429(6) -0.3800(6) 0.4585(2) 0.051 Uiso 1 calc R .
C4 C 0.3215(6) -0.3041(6) 0.4426(3) 0.054(3) Uani 1 d . .
H4A H 0.2843(6) -0.2744(6) 0.4314(3) 0.065 Uiso 1 calc R .
C5 C 0.4017(6) -0.2837(6) 0.4428(2) 0.043(3) Uani 1 d . .
C6 C 0.3874(6) -0.1538(6) 0.4259(2) 0.047(3) Uani 1 d . .
C7 C 0.3240(6) -0.1343(7) 0.4460(3) 0.058(3) Uani 1 d . .
H7A H 0.3105(6) -0.1633(7) 0.4648(3) 0.070 Uiso 1 calc R .
C8 C 0.2803(5) -0.0726(6) 0.4384(2) 0.050(3) Uani 1 d . .
H8A H 0.2377(5) -0.0585(6) 0.4524(2) 0.060 Uiso 1 calc R .
C9 C 0.2990(5) -0.0316(6) 0.4105(2) 0.044(3) Uani 1 d . .
H9A H 0.2666(5) 0.0080(6) 0.4040(2) 0.053 Uiso 1 calc R .
C10 C 0.3662(5) -0.0489(6) 0.3920(2) 0.040(3) Uani 1 d . .
C11 C 0.3854(5) 0.0665(5) 0.3610(2) 0.035(2) Uani 1 d . .
C12 C 0.3670(6) 0.1167(7) 0.3869(3) 0.050(3) Uani 1 d . .
H12A H 0.3591(6) 0.1002(7) 0.4092(3) 0.060 Uiso 1 calc R .
C13 C 0.3611(6) 0.1886(6) 0.3795(3) 0.051(3) Uani 1 d . .
H13A H 0.3498(6) 0.2227(6) 0.3967(3) 0.061 Uiso 1 calc R .
C14 C 0.3709(6) 0.2121(6) 0.3479(3) 0.054(3) Uani 1 d . .
H14A H 0.3652(6) 0.2623(6) 0.3427(3) 0.065 Uiso 1 calc R .
C15 C 0.3893(6) 0.1634(6) 0.3234(2) 0.043(3) Uani 1 d . .
H15A H 0.3947(6) 0.1809(6) 0.3011(2) 0.052 Uiso 1 calc R .
C16 C 0.5826(5) 0.1091(5) 0.2712(2) 0.031(2) Uani 1 d . .
H16A H 0.5504(5) 0.1243(5) 0.2531(2) 0.038 Uiso 1 calc R .
C17 C 0.6585(6) 0.1345(6) 0.2726(2) 0.041(2) Uani 1 d . .
H17A H 0.6770(6) 0.1675(6) 0.2561(2) 0.049 Uiso 1 calc R .
C18 C 0.7079(5) 0.1121(6) 0.2980(2) 0.044(3) Uani 1 d . .
H18A H 0.7621(5) 0.1245(6) 0.2978(2) 0.052 Uiso 1 calc R .
C19 C 0.6774(5) 0.0724(6) 0.3231(3) 0.050(3) Uani 1 d . .
H19A H 0.7099(5) 0.0587(6) 0.3414(3) 0.060 Uiso 1 calc R .
C20 C 0.5970(5) 0.0505(5) 0.3226(2) 0.038(2) Uani 1 d . .
C21 C 0.5879(5) 0.0054(6) 0.3802(2) 0.039(2) Uani 1 d . .
C22 C 0.6258(6) 0.0626(6) 0.3969(3) 0.046(3) Uani 1 d . .
H22A H 0.6312(6) 0.1090(6) 0.3866(3) 0.055 Uiso 1 calc R .
C23 C 0.6552(5) 0.0499(5) 0.4287(2) 0.038(2) Uani 1 d . .
H23A H 0.6826(5) 0.0874(5) 0.4402(2) 0.045 Uiso 1 calc R .
C24 C 0.6452(5) -0.0166(6) 0.4438(2) 0.040(2) Uani 1 d . .
H24A H 0.6694(5) -0.0266(6) 0.4647(2) 0.048 Uiso 1 calc R .
C25 C 0.5992(5) -0.0697(5) 0.4281(2) 0.036(2) Uani 1 d . .
C26 C 0.5633(6) -0.1454(6) 0.4767(2) 0.046(3) Uani 1 d . .
C27 C 0.5464(7) -0.0906(7) 0.5004(3) 0.062(3) Uani 1 d . .
H27A H 0.5478(7) -0.0412(7) 0.4934(3) 0.075 Uiso 1 calc R .
C28 C 0.5281(6) -0.1058(6) 0.5329(2) 0.052(3) Uani 1 d . .
H28A H 0.5149(6) -0.0681(6) 0.5482(2) 0.062 Uiso 1 calc R .
C29 C 0.5295(6) -0.1780(7) 0.5429(2) 0.050(3) Uani 1 d . .
H29A H 0.5188(6) -0.1908(7) 0.5654(2) 0.060 Uiso 1 calc R .
C30 C 0.5466(5) -0.2312(6) 0.5196(2) 0.040(3) Uani 1 d . .
H30A H 0.5488(5) -0.2802(6) 0.5271(2) 0.048 Uiso 1 calc R .
C31 C 0.2557(5) 0.0034(5) 0.2801(2) 0.035(2) Uani 1 d . .
H31A H 0.2625(5) 0.0451(5) 0.2664(2) 0.042 Uiso 1 calc R .
C32 C 0.1806(5) -0.0202(5) 0.2855(2) 0.038(2) Uani 1 d . .
H32A H 0.1371(5) 0.0039(5) 0.2754(2) 0.045 Uiso 1 calc R .
C33 C 0.1695(5) -0.0796(6) 0.3059(3) 0.053(3) Uani 1 d . .
H33A H 0.1182(5) -0.0944(6) 0.3124(3) 0.063 Uiso 1 calc R .
C34 C 0.2351(6) -0.1174(6) 0.3166(3) 0.057(3) Uani 1 d . .
H34A H 0.2280(6) -0.1605(6) 0.3294(3) 0.068 Uiso 1 calc R .
C35 C 0.3128(5) -0.0939(6) 0.3091(2) 0.044(3) Uani 1 d . .
C36 C 0.3885(5) -0.2017(6) 0.3250(2) 0.038(2) Uani 1 d . .
C37 C 0.3427(6) -0.2552(5) 0.3097(2) 0.043(3) Uani 1 d . .
H37A H 0.3053(6) -0.2424(5) 0.2930(2) 0.051 Uiso 1 calc R .
C38 C 0.3523(6) -0.3267(6) 0.3189(3) 0.051(3) Uani 1 d . .
H38A H 0.3178(6) -0.3628(6) 0.3103(3) 0.061 Uiso 1 calc R .
C39 C 0.4129(7) -0.3463(6) 0.3409(3) 0.053(3) Uani 1 d . .
H39A H 0.4233(7) -0.3961(6) 0.3457(3) 0.063 Uiso 1 calc R .
C40 C 0.4581(6) -0.2908(6) 0.3557(2) 0.043(3) Uani 1 d . .
C41 C 0.5639(6) -0.3659(6) 0.3809(2) 0.045(3) Uani 1 d . .
C42 C 0.5823(6) -0.4099(6) 0.3534(2) 0.051(3) Uani 1 d . .
H42A H 0.5626(6) -0.3982(6) 0.3318(2) 0.061 Uiso 1 calc R .
C43 C 0.6292(5) -0.4703(6) 0.3578(2) 0.041(3) Uani 1 d . .
H43A H 0.6432(5) -0.5000(6) 0.3394(2) 0.049 Uiso 1 calc R .
C44 C 0.6553(6) -0.4868(6) 0.3894(3) 0.052(3) Uani 1 d . .
H44A H 0.6846(6) -0.5300(6) 0.3933(3) 0.063 Uiso 1 calc R .
C45 C 0.6384(6) -0.4393(6) 0.4157(2) 0.047(3) Uani 1 d . .
H45A H 0.6591(6) -0.4503(6) 0.4372(2) 0.056 Uiso 1 calc R .
C46 C 0.4394(5) -0.0663(6) 0.2248(2) 0.041(3) Uani 1 d . .
H46A H 0.4118(5) -0.0252(6) 0.2164(2) 0.049 Uiso 1 calc R .
C47 C 0.4475(6) -0.1261(6) 0.2040(2) 0.047(3) Uani 1 d . .
H47A H 0.4267(6) -0.1255(6) 0.1819(2) 0.056 Uiso 1 calc R .
C48 C 0.4863(6) -0.1868(6) 0.2161(2) 0.049(3) Uani 1 d . .
H48A H 0.4868(6) -0.2305(6) 0.2034(2) 0.058 Uiso 1 calc R .
C49 C 0.5256(6) -0.1839(6) 0.2475(3) 0.049(3) Uani 1 d . .
H49A H 0.5568(6) -0.2234(6) 0.2552(3) 0.058 Uiso 1 calc R .
C50 C 0.5160(5) -0.1183(6) 0.2672(2) 0.038(2) Uani 1 d . .
C51 C 0.6117(5) -0.1474(5) 0.3119(2) 0.035(2) Uani 1 d . .
C52 C 0.6784(6) -0.1633(6) 0.2923(3) 0.047(3) Uani 1 d . .
H52A H 0.6824(6) -0.1474(6) 0.2698(3) 0.056 Uiso 1 calc R .
C53 C 0.7374(6) -0.2027(6) 0.3071(2) 0.044(3) Uani 1 d . .
H53A H 0.7822(6) -0.2155(6) 0.2942(2) 0.053 Uiso 1 calc R .
C54 C 0.7338(6) -0.2240(6) 0.3397(2) 0.052(3) Uani 1 d . .
H54A H 0.7751(6) -0.2520(6) 0.3493(2) 0.063 Uiso 1 calc R .
C55 C 0.6688(6) -0.2042(6) 0.3588(2) 0.045(3) Uani 1 d . .
C56 C 0.7183(5) -0.2292(6) 0.4155(2) 0.042(3) Uani 1 d . .
C57 C 0.7956(6) -0.2005(6) 0.4127(3) 0.055(3) Uani 1 d . .
H57A H 0.8114(6) -0.1755(6) 0.3930(3) 0.066 Uiso 1 calc R .
C58 C 0.8478(6) -0.2094(6) 0.4390(3) 0.060(3) Uani 1 d . .
H58A H 0.8984(6) -0.1878(6) 0.4379(3) 0.071 Uiso 1 calc R .
C59 C 0.8265(5) -0.2498(6) 0.4669(2) 0.047(3) Uani 1 d . .
H59A H 0.8632(5) -0.2593(6) 0.4843(2) 0.056 Uiso 1 calc R .
C60 C 0.7514(5) -0.2754(5) 0.4686(2) 0.039(2) Uani 1 d . .
H60A H 0.7371(5) -0.3021(5) 0.4880(2) 0.047 Uiso 1 calc R .
Cl1S Cl 0.9694(4) 0.1461(3) 0.60477(13) 0.143(2) Uani 1 d . .
Cl2S Cl 0.9101(3) 0.0008(3) 0.60506(12) 0.121(2) Uani 1 d . .
C1S C 0.9560(10) 0.0638(8) 0.5819(4) 0.097(5) Uani 1 d . .
H1SA H 0.9246(10) 0.0739(8) 0.5616(4) 0.116 Uiso 1 calc R .
H1SB H 1.0078(10) 0.0449(8) 0.5748(4) 0.116 Uiso 1 calc R .

loop_
_atom_type_symbol
_atom_type_description
_atom_type_scat_dispersion_real
_atom_type_scat_dispersion_imag
_atom_type_scat_source
C C 0.0033 0.0016 'International Tables Vol C Tables 4.2.6.8 and 6.1.1.4'
H H 0.0000 0.0000 'International Tables Vol C Tables 4.2.6.8 and 6.1.1.4'
N N 0.0061 0.0033 'International Tables Vol C Tables 4.2.6.8 and 6.1.1.4'
Cl Cl 0.1484 0.1585 'International Tables Vol C Tables 4.2.6.8 and 6.1.1.4'
Cr Cr 0.3209 0.6236 'International Tables Vol C Tables 4.2.6.8 and 6.1.1.4'

loop_
_geom_angle_atom_site_label_1
_geom_angle_atom_site_label_2
_geom_angle_atom_site_label_3
_geom_angle
N5 Cr1 N6 89.4(4)
N5 Cr1 N11 88.5(4)
N6 Cr1 N11 168.0(4)
N5 Cr1 N16 167.2(4)
N6 Cr1 N16 92.6(4)
N11 Cr1 N16 87.0(4)
N5 Cr1 Cl1 98.0(3)
N6 Cr1 Cl1 95.5(3)
N11 Cr1 Cl1 96.5(3)
N16 Cr1 Cl1 94.4(3)
N5 Cr1 Cr2 83.6(3)
N6 Cr1 Cr2 83.6(3)
N11 Cr1 Cr2 84.4(3)
N16 Cr1 Cr2 84.0(3)
Cl1 Cr1 Cr2 178.1(3)
Cr3 Cr2 N4 96.1(3)
Cr3 Cr2 N7 94.6(3)
N4 Cr2 N7 90.0(3)
Cr3 Cr2 N12 94.4(3)
N4 Cr2 N12 89.1(3)
N7 Cr2 N12 171.0(4)
Cr3 Cr2 N17 93.7(3)
N4 Cr2 N17 170.2(4)
N7 Cr2 N17 89.3(3)
N12 Cr2 N17 90.0(3)
Cr3 Cr2 Cr1 178.3(2)
N4 Cr2 Cr1 85.5(3)
N7 Cr2 Cr1 86.2(3)
N12 Cr2 Cr1 84.8(3)
N17 Cr2 Cr1 84.8(3)
Cr2 Cr3 N8 93.9(2)
Cr2 Cr3 N3 92.8(2)
N8 Cr3 N3 89.4(3)
Cr2 Cr3 N13 94.4(2)
N8 Cr3 N13 171.8(3)
N3 Cr3 N13 89.9(3)
Cr2 Cr3 N18 94.4(2)
N8 Cr3 N18 89.3(3)
N3 Cr3 N18 172.7(3)
N13 Cr3 N18 90.4(3)
Cr2 Cr3 Cr4 179.3(2)
N8 Cr3 Cr4 86.2(2)
N3 Cr3 Cr4 86.5(2)
N13 Cr3 Cr4 85.6(2)
N18 Cr3 Cr4 86.2(2)
N2 Cr4 Cr5 99.6(3)
N2 Cr4 N14 90.6(3)
Cr5 Cr4 N14 95.6(3)
N2 Cr4 N9 92.1(4)
Cr5 Cr4 N9 97.9(3)
N14 Cr4 N9 165.6(4)
N2 Cr4 N19 165.8(4)
Cr5 Cr4 N19 94.6(3)
N14 Cr4 N19 87.1(3)
N9 Cr4 N19 86.8(3)
N2 Cr4 Cr3 82.4(3)
Cr5 Cr4 Cr3 177.6(2)
N14 Cr4 Cr3 82.9(3)
N9 Cr4 Cr3 83.5(3)
N19 Cr4 Cr3 83.4(3)
Cr4 Cr5 N20 88.8(3)
Cr4 Cr5 N15 89.3(3)
N20 Cr5 N15 92.1(3)
Cr4 Cr5 N10 85.5(3)
N20 Cr5 N10 89.3(3)
N15 Cr5 N10 174.5(3)
Cr4 Cr5 N1 86.2(2)
N20 Cr5 N1 173.7(4)
N15 Cr5 N1 91.6(3)
N10 Cr5 N1 86.5(3)
Cr4 Cr5 Cl2 176.5(2)
N20 Cr5 Cl2 93.4(3)
N15 Cr5 Cl2 93.4(2)
N10 Cr5 Cl2 91.8(2)
N1 Cr5 Cl2 91.5(2)
N1 Cr1' N10 94.6(5)
N1 Cr1' N15 92.0(5)
N10 Cr1' N15 168.7(5)
N1 Cr1' N20 171.1(5)
N10 Cr1' N20 88.1(5)
N15 Cr1' N20 84.0(4)
N1 Cr1' Cr2' 89.8(4)
N10 Cr1' Cr2' 87.8(4)
N15 Cr1' Cr2' 83.2(3)
N20 Cr1' Cr2' 81.8(3)
N1 Cr1' Cl2 97.1(4)
N10 Cr1' Cl2 96.6(4)
N15 Cr1' Cl2 91.6(4)
N20 Cr1' Cl2 91.0(3)
Cr2' Cr1' Cl2 171.5(4)
Cr3' Cr2' N19 97.1(4)
Cr3' Cr2' N14 95.3(4)
N19 Cr2' N14 90.0(4)
Cr3' Cr2' N2 92.3(4)
N19 Cr2' N2 170.6(5)
N14 Cr2' N2 89.4(4)
Cr3' Cr2' N9 94.7(4)
N19 Cr2' N9 88.9(4)
N14 Cr2' N9 170.1(5)
N2 Cr2' N9 90.1(4)
Cr3' Cr2' Cr1' 173.0(4)
N19 Cr2' Cr1' 89.7(4)
N14 Cr2' Cr1' 85.8(4)
N2 Cr2' Cr1' 80.8(4)
N9 Cr2' Cr1' 84.3(4)
Cr2' Cr3' N8 93.4(4)
Cr2' Cr3' N18 91.5(4)
N8 Cr3' N18 89.8(4)
Cr2' Cr3' N3 95.9(4)
N8 Cr3' N3 89.4(4)
N18 Cr3' N3 172.7(5)
Cr2' Cr3' N13 93.0(4)
N8 Cr3' N13 173.6(5)
N18 Cr3' N13 90.5(4)
N3 Cr3' N13 89.5(4)
Cr2' Cr3' Cr4' 177.4(5)
N8 Cr3' Cr4' 88.0(3)
N18 Cr3' Cr4' 86.3(3)
N3 Cr3' Cr4' 86.4(3)
N13 Cr3' Cr4' 85.6(3)
N12 Cr4' N17 92.0(4)
N12 Cr4' Cr5' 96.9(5)
N17 Cr4' Cr5' 95.4(5)
N12 Cr4' N7 163.7(5)
N17 Cr4' N7 88.8(4)
Cr5' Cr4' N7 99.2(5)
N12 Cr4' N4 88.2(4)
N17 Cr4' N4 164.7(5)
Cr5' Cr4' N4 99.8(5)
N7 Cr4' N4 86.8(4)
N12 Cr4' Cr3' 82.9(4)
N17 Cr4' Cr3' 82.3(4)
Cr5' Cr4' Cr3' 177.7(4)
N7 Cr4' Cr3' 81.1(4)
N4 Cr4' Cr3' 82.5(4)
N16 Cr5' Cr4' 88.3(5)
N16 Cr5' N11 91.1(6)
Cr4' Cr5' N11 86.7(5)
N16 Cr5' N6 96.3(6)
Cr4' Cr5' N6 86.2(5)
N11 Cr5' N6 169.6(7)
N16 Cr5' N5 172.3(7)
Cr4' Cr5' N5 84.4(5)
N11 Cr5' N5 85.8(5)
N6 Cr5' N5 85.9(5)
N16 Cr5' Cl1 95.1(5)
Cr4' Cr5' Cl1 176.5(6)
N11 Cr5' Cl1 94.1(4)
N6 Cr5' Cl1 92.5(5)
N5 Cr5' Cl1 92.2(4)
C1 N1 C5 117.1(8)
C1 N1 Cr1' 122.6(6)
C5 N1 Cr1' 120.1(7)
C1 N1 Cr5 123.6(6)
C5 N1 Cr5 119.3(6)
C6 N2 C5 121.7(8)
C6 N2 Cr4 125.5(6)
C5 N2 Cr4 112.7(6)
C6 N2 Cr2' 115.5(6)
C5 N2 Cr2' 122.5(6)
C6 N3 C10 120.3(7)
C6 N3 Cr3 122.1(6)
C10 N3 Cr3 117.5(5)
C6 N3 Cr3' 115.1(6)
C10 N3 Cr3' 124.6(6)
C11 N4 C10 123.7(8)
C11 N4 Cr2 121.9(6)
C10 N4 Cr2 114.3(6)
C11 N4 Cr4' 111.7(6)
C10 N4 Cr4' 124.6(7)
C15 N5 C11 117.0(8)
C15 N5 Cr1 118.3(6)
C11 N5 Cr1 124.6(6)
C15 N5 Cr5' 121.2(7)
C11 N5 Cr5' 121.8(7)
C16 N6 C20 116.3(7)
C16 N6 Cr1 120.5(6)
C20 N6 Cr1 122.8(6)
C16 N6 Cr5' 122.2(6)
C20 N6 Cr5' 121.4(6)
C20 N7 C21 121.8(8)
C20 N7 Cr2 122.8(6)
C21 N7 Cr2 115.2(6)
C20 N7 Cr4' 111.5(6)
C21 N7 Cr4' 126.7(6)
C21 N8 C25 119.0(7)
C21 N8 Cr3' 123.7(6)
C25 N8 Cr3' 117.3(6)
C21 N8 Cr3 116.6(5)
C25 N8 Cr3 124.4(6)
C25 N9 C26 123.4(9)
C25 N9 Cr4 125.5(6)
C26 N9 Cr4 110.9(7)
C25 N9 Cr2' 114.0(6)
C26 N9 Cr2' 121.8(7)
C30 N10 C26 117.5(8)
C30 N10 Cr1' 119.9(7)
C26 N10 Cr1' 122.5(7)
C30 N10 Cr5 123.5(7)
C26 N10 Cr5 119.0(6)
C31 N11 C35 118.2(7)
C31 N11 Cr5' 124.5(7)
C35 N11 Cr5' 117.3(6)
C31 N11 Cr1 121.1(6)
C35 N11 Cr1 120.7(6)
C35 N12 C36 122.1(8)
C35 N12 Cr4' 111.9(7)
C36 N12 Cr4' 125.9(6)
C35 N12 Cr2 121.5(7)
C36 N12 Cr2 115.6(6)
C40 N13 C36 120.5(8)
C40 N13 Cr3 123.2(6)
C36 N13 Cr3 116.1(6)
C40 N13 Cr3' 116.3(6)
C36 N13 Cr3' 123.2(7)
C40 N14 C41 123.4(8)
C40 N14 Cr2' 114.3(7)
C41 N14 Cr2' 121.5(6)
C40 N14 Cr4 123.5(7)
C41 N14 Cr4 113.1(6)
C45 N15 C41 116.5(8)
C45 N15 Cr5 122.7(6)
C41 N15 Cr5 120.5(6)
C45 N15 Cr1' 122.8(6)
C41 N15 Cr1' 120.7(6)
C46 N16 C50 118.9(8)
C46 N16 Cr5' 122.6(7)
C50 N16 Cr5' 118.2(6)
C46 N16 Cr1 120.6(6)
C50 N16 Cr1 120.3(6)
C51 N17 C50 123.4(8)
C51 N17 Cr4' 127.0(7)
C50 N17 Cr4' 109.0(6)
C51 N17 Cr2 115.3(6)
C50 N17 Cr2 119.4(6)
C51 N18 C55 118.8(7)
C51 N18 Cr3' 123.5(6)
C55 N18 Cr3' 117.8(6)
C51 N18 Cr3 116.4(5)
C55 N18 Cr3 124.8(6)
C56 N19 C55 122.9(8)
C56 N19 Cr2' 122.4(7)
C55 N19 Cr2' 114.1(6)
C56 N19 Cr4 112.4(6)
C55 N19 Cr4 124.7(6)
C60 N20 C56 117.3(8)
C60 N20 Cr5 122.7(6)
C56 N20 Cr5 120.0(6)
C60 N20 Cr1' 120.1(7)
C56 N20 Cr1' 122.5(6)
N1 C1 C2 124.8(9)
C1 C2 C3 118.4(9)
C4 C3 C2 118.5(9)
C3 C4 C5 120.8(9)
N1 C5 C4 119.9(9)
N1 C5 N2 114.6(8)
C4 C5 N2 125.4(9)
N3 C6 C7 120.1(9)
N3 C6 N2 113.5(8)
C7 C6 N2 126.4(9)
C8 C7 C6 120.0(9)
C9 C8 C7 119.7(9)
C8 C9 C10 119.4(9)
N3 C10 C9 120.2(8)
N3 C10 N4 113.1(7)
C9 C10 N4 126.7(9)
N5 C11 N4 114.6(8)
N5 C11 C12 120.0(9)
N4 C11 C12 125.0(9)
C13 C12 C11 119.1(10)
C14 C13 C12 120.6(11)
C13 C14 C15 119.6(11)
N5 C15 C14 123.4(10)
N6 C16 C17 123.5(8)
C16 C17 C18 120.0(8)
C19 C18 C17 118.4(9)
C18 C19 C20 120.9(9)
N6 C20 N7 115.0(8)
N6 C20 C19 119.6(8)
N7 C20 C19 124.8(9)
N8 C21 C22 121.2(8)
N8 C21 N7 113.0(8)
C22 C21 N7 125.8(9)
C23 C22 C21 118.4(9)
C24 C23 C22 120.5(9)
C23 C24 C25 119.6(8)
N8 C25 N9 113.7(8)
N8 C25 C24 120.6(8)
N9 C25 C24 125.7(8)
N10 C26 C27 118.4(9)
N10 C26 N9 114.7(9)
C27 C26 N9 126.7(10)
C28 C27 C26 122.7(11)
C27 C28 C29 117.6(10)
C30 C29 C28 119.3(9)
N10 C30 C29 124.3(10)
N11 C31 C32 125.2(8)
C31 C32 C33 118.2(8)
C32 C33 C34 118.2(9)
C33 C34 C35 122.1(10)
N12 C35 N11 115.9(8)
N12 C35 C34 126.7(9)
N11 C35 C34 117.0(9)
N13 C36 C37 120.6(9)
N13 C36 N12 113.6(8)
C37 C36 N12 125.8(8)
C38 C37 C36 119.3(9)
C37 C38 C39 120.1(9)
C38 C39 C40 118.6(10)
N13 C40 N14 114.8(8)
N13 C40 C39 120.3(8)
N14 C40 C39 124.7(9)
N15 C41 C42 121.9(9)
N15 C41 N14 113.1(8)
C42 C41 N14 125.0(9)
C43 C42 C41 119.4(9)
C44 C43 C42 119.0(9)
C43 C44 C45 119.2(10)
N15 C45 C44 123.6(9)
N16 C46 C47 124.3(9)
C48 C47 C46 118.4(9)
C47 C48 C49 120.3(10)
C48 C49 C50 117.1(10)
N16 C50 N17 116.0(8)
N16 C50 C49 120.1(8)
N17 C50 C49 123.4(9)
N18 C51 N17 113.8(7)
N18 C51 C52 122.1(8)
N17 C51 C52 124.2(8)
C53 C52 C51 117.4(9)
C54 C53 C52 122.1(9)
C53 C54 C55 119.0(9)
N18 C55 C54 120.5(8)
N18 C55 N19 113.1(8)
C54 C55 N19 126.4(9)
N19 C56 N20 113.5(8)
N19 C56 C57 126.7(9)
N20 C56 C57 119.6(8)
C58 C57 C56 119.1(10)
C57 C58 C59 120.5(10)
C60 C59 C58 118.0(9)
N20 C60 C59 125.3(9)
Cl2S C1S Cl1S 111.3(8)

loop_
_geom_bond_atom_site_label_1
_geom_bond_atom_site_label_2
_geom_bond_distance
_geom_bond_publ_flag
Cr1 Cl1 2.499(6) y
Cr1 Cr2 2.578(7) y
Cr2 Cr3 1.901(6) y
Cr3 Cr4 2.587(6) y
Cr4 Cr5 2.031(6) y
Cr5 Cl2 2.604(5) y
Cr1 N5 2.058(9) ?
Cr1 N6 2.121(9) ?
Cr1 N11 2.129(9) ?
Cr1 N16 2.158(9) ?
Cr2 N4 2.010(8) ?
Cr2 N7 2.011(8) ?
Cr2 N12 2.012(8) ?
Cr2 N17 2.038(8) ?
Cr3 N8 2.050(8) ?
Cr3 N3 2.051(7) ?
Cr3 N13 2.056(8) ?
Cr3 N18 2.066(7) ?
Cr4 N2 1.974(8) ?
Cr4 N14 2.033(8) ?
Cr4 N9 2.035(9) ?
Cr4 N19 2.077(8) ?
Cr5 N20 2.058(8) ?
Cr5 N15 2.063(8) ?
Cr5 N10 2.142(9) ?
Cr5 N1 2.161(8) ?
Cr1' N1 1.997(11) ?
Cr1' N10 2.013(12) ?
Cr1' N15 2.207(11) ?
Cr1' N20 2.229(12) ?
Cr1' Cr2' 2.516(11) ?
Cr1' Cl2 2.548(9) ?
Cr2' Cr3' 1.910(11) ?
Cr2' N19 1.994(9) ?
Cr2' N14 2.011(10) ?
Cr2' N2 2.040(9) ?
Cr2' N9 2.041(10) ?
Cr3' N8 2.042(11) ?
Cr3' N18 2.057(10) ?
Cr3' N3 2.060(9) ?
Cr3' N13 2.061(10) ?
Cr3' Cr4' 2.603(11) ?
Cr4' N12 1.984(9) ?
Cr4' N17 2.000(9) ?
Cr4' Cr5' 2.043(13) ?
Cr4' N7 2.067(9) ?
Cr4' N4 2.070(9) ?
Cr5' N16 2.019(14) ?
Cr5' N11 2.112(14) ?
Cr5' N6 2.132(14) ?
Cr5' N5 2.181(14) ?
Cr5' Cl1 2.595(11) ?
N1 C1 1.337(11) ?
N1 C5 1.351(12) ?
N2 C6 1.403(12) ?
N2 C5 1.421(12) ?
N3 C6 1.354(11) ?
N3 C10 1.364(11) ?
N4 C11 1.389(12) ?
N4 C10 1.392(11) ?
N5 C15 1.343(12) ?
N5 C11 1.362(11) ?
N6 C16 1.335(11) ?
N6 C20 1.383(11) ?
N7 C20 1.386(11) ?
N7 C21 1.391(11) ?
N8 C21 1.357(12) ?
N8 C25 1.362(11) ?
N9 C25 1.376(12) ?
N9 C26 1.398(12) ?
N10 C30 1.331(11) ?
N10 C26 1.384(13) ?
N11 C31 1.324(11) ?
N11 C35 1.376(12) ?
N12 C35 1.367(12) ?
N12 C36 1.398(12) ?
N13 C40 1.342(12) ?
N13 C36 1.352(11) ?
N14 C40 1.390(12) ?
N14 C41 1.399(12) ?
N15 C45 1.324(12) ?
N15 C41 1.370(11) ?
N16 C46 1.316(11) ?
N16 C50 1.373(12) ?
N17 C51 1.391(11) ?
N17 C50 1.392(12) ?
N18 C51 1.337(11) ?
N18 C55 1.373(11) ?
N19 C56 1.381(12) ?
N19 C55 1.393(12) ?
N20 C60 1.331(11) ?
N20 C56 1.397(12) ?
C1 C2 1.360(13) ?
C2 C3 1.365(14) ?
C3 C4 1.362(13) ?
C4 C5 1.399(13) ?
C6 C7 1.377(13) ?
C7 C8 1.375(14) ?
C8 C9 1.370(13) ?
C9 C10 1.383(12) ?
C11 C12 1.409(14) ?
C12 C13 1.344(14) ?
C13 C14 1.329(14) ?
C14 C15 1.350(14) ?
C16 C17 1.359(12) ?
C17 C18 1.367(13) ?
C18 C19 1.330(13) ?
C19 C20 1.411(13) ?
C21 C22 1.387(14) ?
C22 C23 1.375(13) ?
C23 C24 1.357(13) ?
C24 C25 1.383(13) ?
C26 C27 1.396(15) ?
C27 C28 1.353(14) ?
C28 C29 1.371(15) ?
C29 C30 1.364(14) ?
C31 C32 1.352(12) ?
C32 C33 1.361(13) ?
C33 C34 1.367(14) ?
C34 C35 1.408(13) ?
C36 C37 1.382(13) ?
C37 C38 1.358(14) ?
C38 C39 1.388(14) ?
C39 C40 1.392(14) ?
C41 C42 1.386(14) ?
C42 C43 1.364(14) ?
C43 C44 1.356(13) ?
C44 C45 1.383(14) ?
C46 C47 1.370(14) ?
C47 C48 1.368(14) ?
C48 C49 1.409(14) ?
C49 C50 1.433(14) ?
C51 C52 1.394(13) ?
C52 C53 1.357(13) ?
C53 C54 1.348(13) ?
C54 C55 1.378(13) ?
C56 C57 1.407(13) ?
C57 C58 1.371(14) ?
C58 C59 1.374(15) ?
C59 C60 1.348(13) ?
Cl1S C1S 1.76(2) ?
Cl2S C1S 1.658(15) ?

loop_
_geom_torsion_atom_site_label_1
_geom_torsion_atom_site_label_2
_geom_torsion_atom_site_label_3
_geom_torsion_atom_site_label_4
_geom_torsion
Cr1 N5 N1 Cr5 77.3(3)
Cr1 N6 N10 Cr5 80.7(3)
Cr1 N11 N15 Cr5 80.1(3)
Cr1 N16 N20 Cr5 84.6(4)
